data_6000495
loop_
_publ_author_name
'Do, J.'
'Bontchev, R. P.'
'Jacobson, A. J.'

_publ_section_title
;
 A hydrothermal investigation of the 1/2V(2)O(5)-H2C2O4/H3PO4/NH4OH
 system: Synthesis and structures of (NH4)VOPO4.1.5H(2)O,
 (NH4)(0.5)VOPO4.1.5H(2)O,
 (NH4)(2)[VO(H2O)(3)](2)[VO(H2O)][VO(PO4)(2)](2).3H(2)O, and
 (NH4)(2)[VO(HPO4)](2)(C2O4).5H(2)O
;
_journal_name_full 'Inorganic Chemistry'
_journal_page_first 3230
_journal_page_last 3237
_journal_paper_doi 10.1021/ic0000303
_journal_volume 39
_journal_year 2000
_chemical_formula_sum 'H28 N2 O21 P4 V5'
_space_group_name_H-M_alt 'P -1'
_cell_angle_alpha 69.041
_cell_angle_beta 65.653
_cell_angle_gamma 87.789
_cell_length_a 10.2523
_cell_length_b 12.2630
_cell_length_c 12.3620
_cell_volume 1311.42
_cod_database_code 6000495

loop_
_atom_site_label
_atom_site_fract_x
_atom_site_fract_y
_atom_site_fract_z
? ? ? ?
